data_4509337
loop_
_publ_author_name
'Santillan, Guillermo A.'
'Carrano, Carl J.'

_publ_section_title
;
 Self-Assembly of Silver(I) Coordination Polymers Formed through Hydrogen
 Bonding with Ditopic Heteroscorpionate Ligands
;
_journal_issue 3
_journal_name_full 'Crystal Growth &amp; Design'
_journal_page_first 1590
_journal_paper_doi 10.1021/cg801256h
_journal_volume 9
_journal_year 2009
_chemical_formula_sum 'C48 H62 Ag Cl N8 O11'
_chemical_formula_weight 1070.38
_chemical_name_systematic
;

 ?

;
_space_group_IT_number 15
_symmetry_cell_setting monoclinic
_symmetry_space_group_name_Hall '-C 2yc'
_symmetry_space_group_name_H-M 'C 1 2/c 1'
_atom_sites_solution_hydrogens geom
_atom_sites_solution_primary direct
_atom_sites_solution_secondary difmap
_audit_creation_method SHELXL-97
_cell_angle_alpha 90.00
_cell_angle_beta 118.900(19)
_cell_angle_gamma 90.00
_cell_formula_units_Z 8
_cell_length_a 40.388(9)
_cell_length_b 11.245(2)
_cell_length_c 25.791(6)
_cell_measurement_reflns_used 9904
_cell_measurement_temperature 240(2)
_cell_measurement_theta_max 21.35
_cell_measurement_theta_min 2.22
_cell_volume 10255(4)
_computing_cell_refinement 'Bruker SMART'
_computing_data_collection 'Bruker SMART'
_computing_data_reduction 'Bruker SAINT'
_computing_molecular_graphics 'Bruker SHELXTL'
_computing_publication_material 'Bruker SHELXTL'
_computing_structure_refinement 'SHELXL-97 (Sheldrick, 1997)'
_computing_structure_solution 'SHELXS-97 (Sheldrick, 1990)'
_diffrn_ambient_temperature 240(2)
_diffrn_measured_fraction_theta_full 0.990
_diffrn_measured_fraction_theta_max 0.990
_diffrn_measurement_device_type 'CCD area detector'
_diffrn_measurement_method 'phi and omega scans'
_diffrn_radiation_monochromator graphite
_diffrn_radiation_source 'fine-focus sealed tube'
_diffrn_radiation_type MoK\a
_diffrn_radiation_wavelength 0.71073
_diffrn_reflns_av_R_equivalents 0.0893
_diffrn_reflns_av_sigmaI/netI 0.0492
_diffrn_reflns_limit_h_max 46
_diffrn_reflns_limit_h_min -46
_diffrn_reflns_limit_k_max 12
_diffrn_reflns_limit_k_min -13
_diffrn_reflns_limit_l_max 29
_diffrn_reflns_limit_l_min -29
_diffrn_reflns_number 82208
_diffrn_reflns_theta_full 24.46
_diffrn_reflns_theta_max 24.46
_diffrn_reflns_theta_min 2.22
_exptl_absorpt_coefficient_mu 0.510
_exptl_absorpt_correction_T_max 0.9507
_exptl_absorpt_correction_T_min 0.7164
_exptl_absorpt_correction_type multi-scan
_exptl_absorpt_process_details SADABS
_exptl_crystal_colour colorless
_exptl_crystal_density_diffrn 1.387
_exptl_crystal_density_meas ?
_exptl_crystal_density_method 'not measured'
_exptl_crystal_description rod
_exptl_crystal_F_000 4464
_exptl_crystal_size_max 0.70
_exptl_crystal_size_mid 0.10
_exptl_crystal_size_min 0.10
_refine_diff_density_max 0.718
_refine_diff_density_min -0.540
_refine_diff_density_rms 0.080
_refine_ls_extinction_method none
_refine_ls_goodness_of_fit_ref 1.025
_refine_ls_hydrogen_treatment constr
_refine_ls_matrix_type full
_refine_ls_number_parameters 643
_refine_ls_number_reflns 8413
_refine_ls_number_restraints 4
_refine_ls_restrained_S_all 1.026
_refine_ls_R_factor_all 0.0937
_refine_ls_R_factor_gt 0.0552
_refine_ls_shift/su_max 0.001
_refine_ls_shift/su_mean 0.000
_refine_ls_structure_factor_coef Fsqd
_refine_ls_weighting_details 'calc w=1/[\s^2^(Fo^2^)+(0.0769P)^2^+40.7262P] where P=(Fo^2^+2Fc^2^)/3'
_refine_ls_weighting_scheme calc
_refine_ls_wR_factor_gt 0.1366
_refine_ls_wR_factor_ref 0.1631
_reflns_number_gt 5734
_reflns_number_total 8413
_reflns_threshold_expression >2sigma(I)
_cod_data_source_file cg801256hsup1.cif
_cod_data_source_block gs99a
_cod_depositor_comments
;
The following automatic conversions were performed:

'_symmetry_cell_setting' value 'Monoclinic' changed to 'monoclinic'
according to /home/saulius/struct/CIF-dictionaries/cif_core.dic
dictionary named 'cif_core.dic' version 2.4.2 from 2011-04-26.

Automatic conversion script
Id: cif_fix_values 1891 2012-01-12 08:04:46Z andrius 

The following automatic conversions were performed:

'_exptl_crystal_density_meas' value 'not measured' was changed to '?'
- the value is perceived as not measured.

Automatic conversion script
Id: cif_fix_values 3008 2015-01-20 13:52:24Z robertas 
;
_cod_original_sg_symbol_H-M C2/c
_cod_database_code 4509337

loop_
_symmetry_equiv_pos_as_xyz
'x, y, z'
'-x, y, -z+1/2'
'x+1/2, y+1/2, z'
'-x+1/2, y+1/2, -z+1/2'
'-x, -y, -z'
'x, -y, z-1/2'
'-x+1/2, -y+1/2, -z'
'x+1/2, -y+1/2, z-1/2'

loop_
_atom_site_label
_atom_site_type_symbol
_atom_site_fract_x
_atom_site_fract_y
_atom_site_fract_z
_atom_site_U_iso_or_equiv
_atom_site_adp_type
_atom_site_occupancy
_atom_site_symmetry_multiplicity
_atom_site_calc_flag
_atom_site_refinement_flags
Ag1 Ag 0.389107(11) -0.26561(3) 0.371644(17) 0.04762(16) Uani 1 1 d .
N1 N 0.41690(11) -0.0796(4) 0.36730(17) 0.0430(10) Uani 1 1 d .
N2 N 0.42863(10) 0.0012(3) 0.41248(17) 0.0368(9) Uani 1 1 d .
N3 N 0.41057(11) -0.2034(3) 0.46686(16) 0.0392(10) Uani 1 1 d .
N4 N 0.41801(10) -0.0895(3) 0.48768(16) 0.0366(9) Uani 1 1 d .
N5 N 0.34093(11) -0.3301(3) 0.28347(17) 0.0413(10) Uani 1 1 d .
N6 N 0.34019(11) -0.4373(3) 0.25770(16) 0.0376(9) Uani 1 1 d .
N7 N 0.41857(11) -0.4407(3) 0.36031(18) 0.0421(10) Uani 1 1 d .
N8 N 0.39990(10) -0.5289(3) 0.32114(17) 0.0376(9) Uani 1 1 d .
O1 O 0.26178(10) 0.1660(4) 0.23257(17) 0.0645(11) Uani 1 1 d .
O2 O 0.31884(11) 0.2007(3) 0.24262(16) 0.0533(9) Uani 1 1 d .
O3 O 0.37020(14) -0.7051(5) 0.52932(19) 0.0830(14) Uani 1 1 d .
O4 O 0.41636(12) -0.7121(4) 0.50665(18) 0.0653(11) Uani 1 1 d .
C1 C 0.47555(16) 0.1659(5) 0.4605(3) 0.0641(16) Uani 1 1 d .
H1A H 0.4642 0.1697 0.4861 0.096 Uiso 1 1 calc R
H1B H 0.4726 0.2420 0.4410 0.096 Uiso 1 1 calc R
H1C H 0.5023 0.1475 0.4839 0.096 Uiso 1 1 calc R
C2 C 0.45651(14) 0.0713(5) 0.4150(2) 0.0462(13) Uani 1 1 d .
C3 C 0.46310(16) 0.0344(5) 0.3699(3) 0.0567(15) Uani 1 1 d .
H3A H 0.4807 0.0665 0.3598 0.068 Uiso 1 1 calc R
C4 C 0.43852(15) -0.0598(5) 0.3424(2) 0.0503(14) Uani 1 1 d .
C5 C 0.4346(2) -0.1360(6) 0.2917(3) 0.0724(18) Uani 1 1 d .
H5A H 0.4149 -0.1949 0.2825 0.109 Uiso 1 1 calc R
H5B H 0.4584 -0.1758 0.3028 0.109 Uiso 1 1 calc R
H5C H 0.4278 -0.0865 0.2573 0.109 Uiso 1 1 calc R
C6 C 0.44160(17) 0.0270(5) 0.5820(2) 0.0572(15) Uani 1 1 d .
H6A H 0.4517 0.0091 0.6237 0.086 Uiso 1 1 calc R
H6B H 0.4187 0.0737 0.5682 0.086 Uiso 1 1 calc R
H6C H 0.4602 0.0717 0.5764 0.086 Uiso 1 1 calc R
C7 C 0.43278(13) -0.0865(4) 0.5476(2) 0.0400(12) Uani 1 1 d .
C8 C 0.43572(14) -0.2014(5) 0.5657(2) 0.0467(13) Uani 1 1 d .
H8A H 0.4453 -0.2285 0.6049 0.056 Uiso 1 1 calc R
C9 C 0.42170(14) -0.2711(4) 0.5148(2) 0.0426(12) Uani 1 1 d .
C10 C 0.41887(19) -0.4028(5) 0.5092(3) 0.0665(17) Uani 1 1 d .
H10A H 0.4080 -0.4248 0.4679 0.100 Uiso 1 1 calc R
H10B H 0.4029 -0.4321 0.5249 0.100 Uiso 1 1 calc R
H10C H 0.4439 -0.4374 0.5314 0.100 Uiso 1 1 calc R
C11 C 0.40940(12) 0.0107(4) 0.4473(2) 0.0347(11) Uani 1 1 d .
H11A H 0.4201 0.0817 0.4727 0.042 Uiso 1 1 calc R
C12 C 0.36742(12) 0.0341(4) 0.4103(2) 0.0337(10) Uani 1 1 d .
C13 C 0.34423(14) 0.0120(5) 0.4350(2) 0.0474(13) Uani 1 1 d .
H13A H 0.3543 -0.0227 0.4728 0.057 Uiso 1 1 calc R
C14 C 0.30620(15) 0.0410(5) 0.4042(3) 0.0575(15) Uani 1 1 d .
H14A H 0.2905 0.0272 0.4212 0.069 Uiso 1 1 calc R
C15 C 0.29139(14) 0.0904(5) 0.3482(2) 0.0491(13) Uani 1 1 d .
H15A H 0.2654 0.1079 0.3267 0.059 Uiso 1 1 calc R
C16 C 0.31445(13) 0.1143(4) 0.3235(2) 0.0369(11) Uani 1 1 d .
C17 C 0.35265(13) 0.0874(4) 0.3554(2) 0.0349(11) Uani 1 1 d .
H17A H 0.3686 0.1057 0.3395 0.042 Uiso 1 1 calc R
C18 C 0.29944(14) 0.1655(4) 0.2633(2) 0.0424(12) Uani 1 1 d .
C19 C 0.31067(18) -0.5374(5) 0.1583(2) 0.0652(17) Uani 1 1 d .
H19A H 0.3248 -0.6056 0.1814 0.098 Uiso 1 1 calc R
H19B H 0.3184 -0.5193 0.1289 0.098 Uiso 1 1 calc R
H19C H 0.2838 -0.5554 0.1385 0.098 Uiso 1 1 calc R
C20 C 0.31837(14) -0.4330(5) 0.1981(2) 0.0428(12) Uani 1 1 d .
C21 C 0.30459(14) -0.3191(4) 0.1845(2) 0.0447(12) Uani 1 1 d .
H21A H 0.2885 -0.2881 0.1467 0.054 Uiso 1 1 calc R
C22 C 0.31946(13) -0.2589(4) 0.2384(2) 0.0422(12) Uani 1 1 d .
C23 C 0.31344(18) -0.1325(5) 0.2504(3) 0.0690(18) Uani 1 1 d .
H23A H 0.3279 -0.1169 0.2926 0.104 Uiso 1 1 calc R
H23B H 0.2868 -0.1194 0.2370 0.104 Uiso 1 1 calc R
H23C H 0.3218 -0.0794 0.2294 0.104 Uiso 1 1 calc R
C24 C 0.41086(17) -0.7122(5) 0.2763(3) 0.0592(15) Uani 1 1 d .
H24A H 0.3834 -0.7154 0.2562 0.089 Uiso 1 1 calc R
H24B H 0.4211 -0.7839 0.2995 0.089 Uiso 1 1 calc R
H24C H 0.4195 -0.7059 0.2473 0.089 Uiso 1 1 calc R
C25 C 0.42400(14) -0.6067(4) 0.3161(2) 0.0445(12) Uani 1 1 d .
C26 C 0.45930(15) -0.5643(5) 0.3530(2) 0.0519(14) Uani 1 1 d .
H26A H 0.4823 -0.5981 0.3594 0.062 Uiso 1 1 calc R
C27 C 0.45508(14) -0.4615(5) 0.3796(2) 0.0474(13) Uani 1 1 d .
C28 C 0.48415(16) -0.3799(6) 0.4231(3) 0.0691(18) Uani 1 1 d .
H28A H 0.4718 -0.3168 0.4331 0.104 Uiso 1 1 calc R
H28B H 0.4988 -0.3458 0.4060 0.104 Uiso 1 1 calc R
H28C H 0.5008 -0.4239 0.4586 0.104 Uiso 1 1 calc R
C29 C 0.35912(12) -0.5387(4) 0.2942(2) 0.0354(11) Uani 1 1 d .
H29A H 0.3519 -0.6078 0.2670 0.043 Uiso 1 1 calc R
C30 C 0.34537(13) -0.5670(4) 0.3386(2) 0.0365(11) Uani 1 1 d .
C31 C 0.30736(14) -0.5556(5) 0.3220(2) 0.0484(13) Uani 1 1 d .
H31A H 0.2905 -0.5235 0.2848 0.058 Uiso 1 1 calc R
C32 C 0.29413(15) -0.5911(5) 0.3599(3) 0.0539(14) Uani 1 1 d .
H32A H 0.2682 -0.5850 0.3477 0.065 Uiso 1 1 calc R
C33 C 0.31854(15) -0.6355(5) 0.4158(2) 0.0515(14) Uani 1 1 d .
H33A H 0.3094 -0.6573 0.4418 0.062 Uiso 1 1 calc R
C34 C 0.35663(14) -0.6472(4) 0.4326(2) 0.0415(12) Uani 1 1 d .
C35 C 0.36965(13) -0.6139(4) 0.3938(2) 0.0362(11) Uani 1 1 d .
H35A H 0.3954 -0.6235 0.4052 0.043 Uiso 1 1 calc R
C36 C 0.38416(18) -0.6911(4) 0.4925(2) 0.0492(13) Uani 1 1 d .
C37 C 0.3975(3) 0.3731(11) 0.6706(6) 0.148(5) Uani 1 1 d .
H37A H 0.3698 0.3752 0.6477 0.177 Uiso 1 1 calc R
H37B H 0.4051 0.3532 0.7118 0.177 Uiso 1 1 calc R
C38 C 0.4525(3) 0.3144(16) 0.6688(6) 0.170(6) Uani 1 1 d .
H38A H 0.4620 0.3014 0.6407 0.203 Uiso 1 1 calc R
H38B H 0.4682 0.2702 0.7054 0.203 Uiso 1 1 calc R
C39 C 0.4141(9) 0.4884(16) 0.6666(8) 0.311(17) Uani 1 1 d .
H39A H 0.4008 0.5232 0.6268 0.373 Uiso 1 1 calc R
H39B H 0.4154 0.5462 0.6960 0.373 Uiso 1 1 calc R
C40 C 0.4508(5) 0.442(2) 0.6804(10) 0.275(12) Uani 1 1 d .
H40A H 0.4682 0.4566 0.7225 0.330 Uiso 1 1 calc R
H40B H 0.4602 0.4869 0.6577 0.330 Uiso 1 1 calc R
C41 C 0.1816(3) 0.1742(11) 0.0275(4) 0.135(4) Uani 1 1 d .
H41A H 0.1695 0.0957 0.0180 0.162 Uiso 1 1 calc R
H41B H 0.1643 0.2317 -0.0015 0.162 Uiso 1 1 calc R
C42 C 0.2167(3) 0.1708(15) 0.0263(5) 0.171(5) Uani 1 1 d .
H42A H 0.2197 0.0938 0.0112 0.206 Uiso 1 1 calc R
H42B H 0.2172 0.2334 0.0002 0.206 Uiso 1 1 calc R
C43 C 0.2464(3) 0.1885(12) 0.0850(4) 0.141(4) Uani 1 1 d .
H43A H 0.2611 0.1151 0.1000 0.170 Uiso 1 1 calc R
H43B H 0.2635 0.2511 0.0855 0.170 Uiso 1 1 calc R
C44 C 0.1906(2) 0.2098(7) 0.0881(4) 0.098(3) Uani 1 1 d .
H44A H 0.1785 0.2857 0.0874 0.117 Uiso 1 1 calc R
H44B H 0.1819 0.1494 0.1061 0.117 Uiso 1 1 calc R
C45 C 0.3439(4) 1.0451(10) 0.6308(5) 0.172(6) Uani 1 1 d .
H45A H 0.3219 1.0623 0.6361 0.206 Uiso 1 1 calc R
H45B H 0.3609 1.1139 0.6443 0.206 Uiso 1 1 calc R
C46 C 0.3632(4) 0.9399(10) 0.6633(5) 0.147(4) Uani 1 1 d .
H46A H 0.3499 0.9054 0.6830 0.176 Uiso 1 1 calc R
H46B H 0.3891 0.9592 0.6934 0.176 Uiso 1 1 calc R
C47 C 0.3325(4) 1.0195(11) 0.5713(5) 0.157(5) Uani 1 1 d .
H47A H 0.3050 1.0087 0.5495 0.188 Uiso 1 1 calc R
H47B H 0.3390 1.0862 0.5535 0.188 Uiso 1 1 calc R
C48 C 0.3633(4) 0.8568(10) 0.6201(4) 0.142(4) Uani 1 1 d .
H48A H 0.3891 0.8279 0.6330 0.170 Uiso 1 1 calc R
H48B H 0.3471 0.7883 0.6153 0.170 Uiso 1 1 calc R
Cl1 Cl 0.5000 1.1767(3) 0.2500 0.0773(7) Uani 1 2 d S
O5 O 0.5326(3) 1.1104(11) 0.2726(5) 0.248(6) Uani 1 1 d .
O6 O 0.4998(2) 1.2335(9) 0.2948(3) 0.170(4) Uani 1 1 d .
O7 O 0.4138(2) 0.2838(6) 0.6440(3) 0.125(2) Uani 1 1 d .
O8 O 0.23108(14) 0.2210(5) 0.1204(2) 0.0967(17) Uani 1 1 d .
O9 O 0.3498(3) 0.9187(8) 0.5672(3) 0.180(4) Uani 1 1 d .
Cl2 Cl 0.2500 -0.2500 0.0000 0.242(6) Uani 1 2 d SD
O11 O 0.2540(4) -0.1778(13) 0.0508(4) 0.144(7) Uani 0.50 1 d PD
O10 O 0.2908(3) -0.2816(17) 0.0353(6) 0.210(10) Uani 0.50 1 d PD
O12 O 0.2525(6) -0.3805(10) 0.007(2) 0.48(5) Uani 0.50 1 d PD
O13 O 0.2368(7) -0.334(2) 0.0295(8) 0.209(10) Uani 0.50 1 d PD

loop_
_atom_site_aniso_label
_atom_site_aniso_U_11
_atom_site_aniso_U_22
_atom_site_aniso_U_33
_atom_site_aniso_U_23
_atom_site_aniso_U_13
_atom_site_aniso_U_12
Ag1 0.0490(3) 0.0418(2) 0.0404(2) -0.01204(18) 0.01239(19) -0.00301(18)
N1 0.046(2) 0.042(2) 0.041(2) -0.0029(19) 0.021(2) -0.0027(19)
N2 0.031(2) 0.036(2) 0.039(2) -0.0037(18) 0.0134(18) -0.0021(17)
N3 0.045(2) 0.030(2) 0.033(2) -0.0053(17) 0.0115(19) -0.0020(17)
N4 0.037(2) 0.034(2) 0.031(2) -0.0028(17) 0.0094(18) -0.0020(17)
N5 0.040(2) 0.033(2) 0.038(2) -0.0069(18) 0.0094(19) 0.0006(18)
N6 0.040(2) 0.033(2) 0.032(2) -0.0072(17) 0.0108(18) -0.0019(17)
N7 0.037(2) 0.038(2) 0.046(2) -0.0085(19) 0.016(2) 0.0002(18)
N8 0.034(2) 0.031(2) 0.042(2) -0.0068(18) 0.0149(19) 0.0000(17)
O1 0.040(2) 0.077(3) 0.057(2) 0.011(2) 0.0092(19) 0.003(2)
O2 0.052(2) 0.055(2) 0.046(2) 0.0044(18) 0.0189(19) -0.0042(18)
O3 0.089(3) 0.110(4) 0.060(3) 0.016(3) 0.044(3) 0.006(3)
O4 0.061(3) 0.062(3) 0.064(3) 0.016(2) 0.023(2) 0.017(2)
C1 0.053(4) 0.060(4) 0.077(4) -0.015(3) 0.030(3) -0.023(3)
C2 0.037(3) 0.043(3) 0.054(3) 0.005(2) 0.018(3) 0.002(2)
C3 0.051(3) 0.061(4) 0.067(4) 0.007(3) 0.036(3) -0.004(3)
C4 0.055(3) 0.052(3) 0.050(3) 0.010(3) 0.030(3) 0.014(3)
C5 0.095(5) 0.078(4) 0.062(4) -0.005(3) 0.052(4) 0.008(4)
C6 0.072(4) 0.048(3) 0.037(3) -0.007(2) 0.014(3) 0.005(3)
C7 0.037(3) 0.043(3) 0.032(3) -0.003(2) 0.010(2) 0.003(2)
C8 0.049(3) 0.047(3) 0.033(3) 0.005(2) 0.012(2) 0.004(2)
C9 0.043(3) 0.037(3) 0.040(3) 0.002(2) 0.013(2) 0.004(2)
C10 0.091(5) 0.040(3) 0.052(4) 0.001(3) 0.021(3) -0.001(3)
C11 0.036(3) 0.029(2) 0.036(3) -0.003(2) 0.015(2) 0.001(2)
C12 0.033(2) 0.026(2) 0.038(3) -0.004(2) 0.015(2) -0.0010(19)
C13 0.048(3) 0.050(3) 0.045(3) 0.007(2) 0.023(3) 0.006(2)
C14 0.047(3) 0.068(4) 0.064(4) 0.010(3) 0.032(3) 0.006(3)
C15 0.037(3) 0.044(3) 0.062(4) 0.003(3) 0.021(3) 0.006(2)
C16 0.038(3) 0.027(2) 0.039(3) -0.002(2) 0.013(2) 0.000(2)
C17 0.035(3) 0.026(2) 0.042(3) -0.007(2) 0.018(2) -0.0037(19)
C18 0.038(3) 0.031(3) 0.045(3) -0.005(2) 0.010(3) -0.001(2)
C19 0.081(4) 0.061(4) 0.039(3) -0.017(3) 0.017(3) -0.007(3)
C20 0.043(3) 0.048(3) 0.037(3) -0.007(2) 0.019(2) -0.009(2)
C21 0.041(3) 0.042(3) 0.038(3) 0.004(2) 0.009(2) 0.001(2)
C22 0.033(3) 0.037(3) 0.044(3) 0.000(2) 0.008(2) -0.001(2)
C23 0.065(4) 0.043(3) 0.068(4) -0.003(3) 0.007(3) 0.010(3)
C24 0.062(4) 0.050(3) 0.073(4) -0.013(3) 0.038(3) 0.005(3)
C25 0.047(3) 0.043(3) 0.047(3) -0.003(2) 0.025(3) 0.004(2)
C26 0.040(3) 0.050(3) 0.068(4) 0.000(3) 0.027(3) 0.007(3)
C27 0.033(3) 0.047(3) 0.057(3) 0.001(3) 0.017(3) 0.000(2)
C28 0.041(3) 0.065(4) 0.083(4) -0.017(3) 0.015(3) -0.006(3)
C29 0.037(3) 0.030(3) 0.034(3) -0.007(2) 0.013(2) 0.000(2)
C30 0.033(3) 0.030(2) 0.040(3) -0.009(2) 0.013(2) -0.002(2)
C31 0.040(3) 0.044(3) 0.053(3) -0.003(2) 0.017(3) 0.002(2)
C32 0.035(3) 0.058(4) 0.068(4) -0.005(3) 0.025(3) -0.002(3)
C33 0.054(4) 0.049(3) 0.056(4) -0.007(3) 0.030(3) -0.006(3)
C34 0.046(3) 0.028(3) 0.048(3) -0.004(2) 0.021(3) -0.004(2)
C35 0.035(3) 0.025(2) 0.047(3) -0.004(2) 0.018(2) -0.0016(19)
C36 0.065(4) 0.029(3) 0.050(3) -0.001(2) 0.025(3) -0.001(3)
C37 0.152(10) 0.154(10) 0.202(12) 0.059(9) 0.136(10) 0.078(8)
C38 0.096(8) 0.262(17) 0.154(10) -0.098(11) 0.064(8) -0.066(10)
C39 0.60(5) 0.134(14) 0.146(14) -0.017(11) 0.14(2) 0.10(2)
C40 0.155(15) 0.21(2) 0.31(3) -0.069(19) -0.010(15) -0.009(14)
C41 0.089(7) 0.199(12) 0.080(6) 0.042(7) 0.011(5) -0.024(7)
C42 0.131(10) 0.275(17) 0.112(9) -0.050(10) 0.062(8) -0.064(11)
C43 0.081(6) 0.245(14) 0.092(7) -0.014(8) 0.037(6) -0.026(8)
C44 0.065(5) 0.094(6) 0.117(7) 0.047(5) 0.029(5) 0.025(4)
C45 0.283(17) 0.127(9) 0.112(8) 0.002(7) 0.100(10) 0.065(10)
C46 0.193(12) 0.111(8) 0.109(8) 0.020(7) 0.051(8) 0.040(8)
C47 0.233(14) 0.132(9) 0.138(10) 0.053(8) 0.116(10) 0.087(9)
C48 0.206(12) 0.121(9) 0.096(7) 0.035(7) 0.071(8) 0.052(8)
Cl1 0.0701(15) 0.122(2) 0.0501(13) 0.000 0.0369(12) 0.000
O5 0.279(11) 0.288(13) 0.247(11) 0.121(10) 0.184(10) 0.193(10)
O6 0.113(5) 0.332(12) 0.067(4) -0.042(5) 0.045(4) 0.034(6)
O7 0.136(6) 0.136(5) 0.109(5) 0.017(4) 0.065(4) 0.026(5)
O8 0.071(3) 0.146(5) 0.059(3) 0.019(3) 0.020(3) 0.010(3)
O9 0.281(11) 0.163(7) 0.118(6) 0.028(5) 0.114(7) 0.079(7)
Cl2 0.161(7) 0.476(16) 0.088(3) -0.097(6) 0.060(4) -0.184(10)
O11 0.106(10) 0.27(2) 0.061(8) 0.052(10) 0.043(7) 0.038(11)
O10 0.139(14) 0.36(3) 0.116(12) -0.076(15) 0.051(11) -0.147(16)
O12 0.096(19) 0.94(13) 0.30(4) -0.18(6) 0.01(2) 0.22(4)
O13 0.19(2) 0.34(3) 0.111(12) 0.048(17) 0.088(14) -0.07(2)

loop_
_atom_type_symbol
_atom_type_description
_atom_type_scat_dispersion_real
_atom_type_scat_dispersion_imag
_atom_type_scat_source
C C 0.0033 0.0016 'International Tables Vol C Tables 4.2.6.8 and 6.1.1.4'
H H 0.0000 0.0000 'International Tables Vol C Tables 4.2.6.8 and 6.1.1.4'
N N 0.0061 0.0033 'International Tables Vol C Tables 4.2.6.8 and 6.1.1.4'
O O 0.0106 0.0060 'International Tables Vol C Tables 4.2.6.8 and 6.1.1.4'
Cl Cl 0.1484 0.1585 'International Tables Vol C Tables 4.2.6.8 and 6.1.1.4'
Ag Ag -0.8971 1.1015 'International Tables Vol C Tables 4.2.6.8 and 6.1.1.4'

loop_
_geom_angle_atom_site_label_1
_geom_angle_atom_site_label_2
_geom_angle_atom_site_label_3
_geom_angle
_geom_angle_site_symmetry_1
_geom_angle_site_symmetry_3
N5 Ag1 N3 150.10(15) . .
N5 Ag1 N7 81.47(14) . .
N3 Ag1 N7 115.54(14) . .
N5 Ag1 N1 115.01(14) . .
N3 Ag1 N1 80.80(14) . .
N7 Ag1 N1 116.12(14) . .
C4 N1 N2 105.2(4) . .
C4 N1 Ag1 126.8(3) . .
N2 N1 Ag1 121.0(3) . .
C2 N2 N1 111.4(4) . .
C2 N2 C11 127.8(4) . .
N1 N2 C11 120.5(4) . .
C9 N3 N4 105.1(4) . .
C9 N3 Ag1 127.3(3) . .
N4 N3 Ag1 127.4(3) . .
C7 N4 N3 111.3(4) . .
C7 N4 C11 127.8(4) . .
N3 N4 C11 120.9(3) . .
C22 N5 N6 104.7(4) . .
C22 N5 Ag1 124.2(3) . .
N6 N5 Ag1 124.8(3) . .
C20 N6 N5 111.7(4) . .
C20 N6 C29 128.2(4) . .
N5 N6 C29 120.0(4) . .
C27 N7 N8 105.4(4) . .
C27 N7 Ag1 128.8(3) . .
N8 N7 Ag1 124.3(3) . .
N7 N8 C25 112.1(4) . .
N7 N8 C29 120.5(4) . .
C25 N8 C29 127.2(4) . .
N2 C2 C3 106.3(5) . .
N2 C2 C1 123.7(5) . .
C3 C2 C1 130.0(5) . .
C2 C3 C4 106.3(5) . .
N1 C4 C3 110.7(5) . .
N1 C4 C5 120.4(5) . .
C3 C4 C5 128.9(5) . .
C8 C7 N4 106.5(4) . .
C8 C7 C6 130.6(5) . .
N4 C7 C6 122.9(4) . .
C7 C8 C9 106.4(4) . .
N3 C9 C8 110.8(4) . .
N3 C9 C10 120.3(5) . .
C8 C9 C10 128.9(5) . .
N2 C11 N4 111.8(4) . .
N2 C11 C12 113.3(4) . .
N4 C11 C12 113.1(4) . .
C17 C12 C13 119.8(4) . .
C17 C12 C11 121.3(4) . .
C13 C12 C11 118.6(4) . .
C14 C13 C12 120.2(5) . .
C13 C14 C15 119.5(5) . .
C14 C15 C16 120.7(5) . .
C15 C16 C17 119.1(4) . .
C15 C16 C18 122.1(4) . .
C17 C16 C18 118.7(4) . .
C12 C17 C16 120.6(4) . .
O2 C18 O1 122.3(5) . .
O2 C18 C16 124.4(5) . .
O1 C18 C16 113.3(5) . .
N6 C20 C21 106.5(4) . .
N6 C20 C19 124.0(5) . .
C21 C20 C19 129.4(5) . .
C20 C21 C22 105.8(4) . .
N5 C22 C21 111.3(4) . .
N5 C22 C23 119.5(5) . .
C21 C22 C23 129.2(5) . .
N8 C25 C26 105.3(4) . .
N8 C25 C24 123.0(5) . .
C26 C25 C24 131.6(5) . .
C25 C26 C27 107.3(5) . .
N7 C27 C26 109.8(5) . .
N7 C27 C28 120.1(5) . .
C26 C27 C28 130.0(5) . .
N6 C29 N8 112.0(4) . .
N6 C29 C30 112.5(4) . .
N8 C29 C30 113.3(4) . .
C35 C30 C31 118.7(5) . .
C35 C30 C29 121.1(4) . .
C31 C30 C29 119.9(4) . .
C32 C31 C30 120.3(5) . .
C31 C32 C33 121.0(5) . .
C32 C33 C34 119.0(5) . .
C33 C34 C35 119.8(5) . .
C33 C34 C36 121.2(5) . .
C35 C34 C36 119.0(5) . .
C30 C35 C34 121.2(4) . .
O4 C36 O3 122.4(5) . .
O4 C36 C34 122.8(5) . .
O3 C36 C34 114.8(5) . .
C39 C37 O7 103.6(11) . .
O7 C38 C40 100.2(12) . .
C40 C39 C37 96.4(14) . .
C39 C40 C38 116.5(18) . .
C42 C41 C44 106.8(8) . .
C43 C42 C41 107.8(9) . .
O8 C43 C42 109.0(8) . .
O8 C44 C41 105.6(7) . .
C47 C45 C46 105.5(9) . .
C45 C46 C48 106.4(9) . .
O9 C47 C45 110.3(9) . .
O9 C48 C46 106.6(9) . .
O6 Cl1 O6 122.4(9) . 2_655
O6 Cl1 O5 102.9(5) . 2_655
O6 Cl1 O5 107.5(6) 2_655 2_655
O6 Cl1 O5 107.5(6) . .
O6 Cl1 O5 102.9(5) 2_655 .
O5 Cl1 O5 114.2(12) 2_655 .
C38 O7 C37 105.0(9) . .
C43 O8 C44 109.9(6) . .
C47 O9 C48 108.2(8) . .
O13 Cl2 O13 180.0(9) . 7_545
O13 Cl2 O12 132.8(14) . 7_545
O13 Cl2 O12 47.2(14) 7_545 7_545
O13 Cl2 O12 47.2(14) . .
O13 Cl2 O12 132.8(14) 7_545 .
O12 Cl2 O12 180(4) 7_545 .
O13 Cl2 O11 78.7(11) . .
O13 Cl2 O11 101.3(11) 7_545 .
O12 Cl2 O11 62.0(19) 7_545 .
O12 Cl2 O11 118.0(19) . .
O13 Cl2 O11 101.3(11) . 7_545
O13 Cl2 O11 78.7(11) 7_545 7_545
O12 Cl2 O11 118.0(19) 7_545 7_545
O12 Cl2 O11 62.0(19) . 7_545
O11 Cl2 O11 180.0(13) . 7_545
O13 Cl2 O10 84.1(13) . 7_545
O13 Cl2 O10 95.9(13) 7_545 7_545
O12 Cl2 O10 72.5(11) 7_545 7_545
O12 Cl2 O10 107.5(11) . 7_545
O11 Cl2 O10 91.4(8) . 7_545
O11 Cl2 O10 88.6(8) 7_545 7_545
O13 Cl2 O10 95.9(13) . .
O13 Cl2 O10 84.1(13) 7_545 .
O12 Cl2 O10 107.5(11) 7_545 .
O12 Cl2 O10 72.5(11) . .
O11 Cl2 O10 88.6(8) . .
O11 Cl2 O10 91.4(8) 7_545 .
O10 Cl2 O10 180(2) 7_545 .
Cl2 O11 O12 58.8(10) . 7_545
Cl2 O10 O12 53.3(6) . .
O13 O12 Cl2 65.9(7) . .
O13 O12 O11 114.4(16) . 7_545
Cl2 O12 O11 59.2(10) . 7_545
O13 O12 O10 95(2) . .
Cl2 O12 O10 54.2(6) . .
O11 O12 O10 80.7(14) 7_545 .
O12 O13 Cl2 67.0(8) . .

loop_
_geom_bond_atom_site_label_1
_geom_bond_atom_site_label_2
_geom_bond_distance
_geom_bond_site_symmetry_2
Ag1 N5 2.282(4) .
Ag1 N3 2.283(4) .
Ag1 N7 2.390(4) .
Ag1 N1 2.402(4) .
N1 C4 1.330(6) .
N1 N2 1.369(5) .
N2 C2 1.350(6) .
N2 C11 1.448(6) .
N3 C9 1.332(6) .
N3 N4 1.365(5) .
N4 C7 1.361(6) .
N4 C11 1.457(6) .
N5 C22 1.330(6) .
N5 N6 1.370(5) .
N6 C20 1.354(6) .
N6 C29 1.441(6) .
N7 C27 1.330(6) .
N7 N8 1.355(5) .
N8 C25 1.361(6) .
N8 C29 1.450(6) .
O1 C18 1.333(6) .
O2 C18 1.207(6) .
O3 C36 1.327(7) .
O4 C36 1.193(7) .
C1 C2 1.493(7) .
C2 C3 1.376(8) .
C3 C4 1.390(8) .
C4 C5 1.504(8) .
C6 C7 1.495(7) .
C7 C8 1.360(7) .
C8 C9 1.393(7) .
C9 C10 1.487(7) .
C11 C12 1.514(6) .
C12 C17 1.381(6) .
C12 C13 1.386(7) .
C13 C14 1.385(7) .
C14 C15 1.385(8) .
C15 C16 1.386(7) .
C16 C17 1.386(6) .
C16 C18 1.483(7) .
C19 C20 1.491(7) .
C20 C21 1.373(7) .
C21 C22 1.394(7) .
C22 C23 1.499(7) .
C24 C25 1.489(7) .
C25 C26 1.362(7) .
C26 C27 1.396(7) .
C27 C28 1.485(7) .
C29 C30 1.529(7) .
C30 C35 1.385(6) .
C30 C31 1.386(7) .
C31 C32 1.380(7) .
C32 C33 1.386(8) .
C33 C34 1.388(7) .
C34 C35 1.389(7) .
C34 C36 1.485(7) .
C37 C39 1.49(2) .
C37 O7 1.531(11) .
C38 O7 1.418(11) .
C38 C40 1.47(2) .
C39 C40 1.44(3) .
C41 C42 1.436(13) .
C41 C44 1.477(12) .
C42 C43 1.420(13) .
C43 O8 1.378(10) .
C44 O8 1.438(9) .
C45 C47 1.402(13) .
C45 C46 1.441(13) .
C46 C48 1.457(13) .
C47 O9 1.364(11) .
C48 O9 1.388(10) .
Cl1 O6 1.324(6) .
Cl1 O6 1.324(6) 2_655
Cl1 O5 1.373(8) 2_655
Cl1 O5 1.373(8) .
Cl2 O13 1.462(9) .
Cl2 O13 1.462(9) 7_545
Cl2 O12 1.475(10) 7_545
Cl2 O12 1.475(10) .
Cl2 O11 1.481(9) .
Cl2 O11 1.481(9) 7_545
Cl2 O10 1.491(10) 7_545
Cl2 O10 1.491(10) .
O11 O12 1.52(4) 7_545
O10 O12 1.75(2) .
O12 O13 1.18(3) .
O12 O11 1.52(4) 7_545
